data_1565235
loop_
_publ_author_name
'Oishi, Takumi'
'Lugo-Fuentes, Leonardo I.'
'Jing, Yichuan'
'Jimenez-Halla, Jose Oscar Carlos'
'Barroso-Flores, Joaqu\'in'
'Nakamoto, Masaaki'
'Yamamoto, Yohsuke'
'Tsunoji, Nao'
'Shang, Rong'

_publ_section_title
;
 Proton to Hydride Umpolung at a Phosphonium Center Via Electron Relay: A
 New Strategy for Main-Group Based Water Reduction
;
_journal_name_full 'Chemical Science'
_journal_paper_doi 10.1039/D1SC05135K
_journal_year 2021
_chemical_formula_sum 'C44 H59 B2 N2 P'
_chemical_formula_weight 668.52
_space_group_crystal_system monoclinic
_space_group_IT_number 14
_space_group_name_Hall '-P 2ybc'
_space_group_name_H-M_alt 'P 1 21/c 1'
_atom_sites_solution_hydrogens geom
_audit_creation_method SHELXL-2014/5
_audit_update_record
;
2021-07-14 deposited with the CCDC.	2021-11-15 downloaded from the CCDC.
;
_cell_angle_alpha 90
_cell_angle_beta 97.347(8)
_cell_angle_gamma 90
_cell_formula_units_Z 4
_cell_length_a 15.557(18)
_cell_length_b 14.394(16)
_cell_length_c 17.425(19)
_cell_measurement_reflns_used 6259
_cell_measurement_temperature 173(2)
_cell_measurement_theta_max 24.56
_cell_measurement_theta_min 2.18
_cell_volume 3870(8)
_computing_cell_refinement 'Bruker SAINT'
_computing_data_collection 'Bruker APEX2'
_computing_data_reduction 'Bruker SAINT'
_computing_molecular_graphics 'Bruker SHELXTL'
_computing_publication_material 'Bruker SHELXTL'
_computing_structure_refinement 'SHELXL-2014/5 (Sheldrick, 2014)'
_computing_structure_solution 'SHELXS-97 (Sheldrick 2008)'
_diffrn_ambient_temperature 173(2)
_diffrn_measured_fraction_theta_full 0.982
_diffrn_measured_fraction_theta_max 0.997
_diffrn_measurement_device_type 'Bruker APEX-II CCD'
_diffrn_measurement_method '\f and \w scans'
_diffrn_radiation_type MoK\a
_diffrn_radiation_wavelength 0.71073
_diffrn_reflns_av_R_equivalents 0.0590
_diffrn_reflns_av_unetI/netI 0.0453
_diffrn_reflns_Laue_measured_fraction_full 0.982
_diffrn_reflns_Laue_measured_fraction_max 0.997
_diffrn_reflns_limit_h_max 18
_diffrn_reflns_limit_h_min -18
_diffrn_reflns_limit_k_max 17
_diffrn_reflns_limit_k_min -17
_diffrn_reflns_limit_l_max 20
_diffrn_reflns_limit_l_min -20
_diffrn_reflns_number 36660
_diffrn_reflns_point_group_measured_fraction_full 0.982
_diffrn_reflns_point_group_measured_fraction_max 0.997
_diffrn_reflns_theta_full 25.242
_diffrn_reflns_theta_max 25.101
_diffrn_reflns_theta_min 1.841
_exptl_absorpt_coefficient_mu 0.104
_exptl_absorpt_correction_T_max 0.994
_exptl_absorpt_correction_T_min 0.904
_exptl_absorpt_correction_type multi-scan
_exptl_crystal_colour colourless
_exptl_crystal_density_diffrn 1.147
_exptl_crystal_density_method 'not measured'
_exptl_crystal_description block
_exptl_crystal_F_000 1448
_exptl_crystal_size_max 0.138
_exptl_crystal_size_mid 0.120
_exptl_crystal_size_min 0.057
_refine_diff_density_max 0.260
_refine_diff_density_min -0.315
_refine_diff_density_rms 0.040
_refine_ls_extinction_method none
_refine_ls_goodness_of_fit_ref 1.014
_refine_ls_hydrogen_treatment constr
_refine_ls_matrix_type full
_refine_ls_number_parameters 448
_refine_ls_number_reflns 6880
_refine_ls_number_restraints 0
_refine_ls_restrained_S_all 1.014
_refine_ls_R_factor_all 0.0581
_refine_ls_R_factor_gt 0.0410
_refine_ls_shift/su_max 0.000
_refine_ls_shift/su_mean 0.000
_refine_ls_structure_factor_coef Fsqd
_refine_ls_weighting_details 'w=1/[\s^2^(Fo^2^)+(0.0337P)^2^+1.9111P] where P=(Fo^2^+2Fc^2^)/3'
_refine_ls_weighting_scheme calc
_refine_ls_wR_factor_gt 0.0925
_refine_ls_wR_factor_ref 0.1018
_reflns_Friedel_coverage 0.000
_reflns_number_gt 5380
_reflns_number_total 6880
_reflns_threshold_expression 'I > 2\s(I)'
_cod_data_source_file d1sc05135k2.cif
_cod_data_source_block 2
_cod_original_sg_symbol_H-M 'P 21/c'
_cod_database_code 1565235
_shelx_space_group_comment
;
The symmetry employed for this shelxl refinement is uniquely defined
by the following loop, which should always be used as a source of
symmetry information in preference to the above space-group names.
They are only intended as comments.
;
_shelx_estimated_absorpt_t_min 0.986
_shelx_estimated_absorpt_t_max 0.994
_shelxl_version_number 2014/5

loop_
_space_group_symop_operation_xyz
'x, y, z'
'-x, y+1/2, -z+1/2'
'-x, -y, -z'
'x, -y-1/2, z-1/2'

loop_
_atom_site_label
_atom_site_type_symbol
_atom_site_fract_x
_atom_site_fract_y
_atom_site_fract_z
_atom_site_U_iso_or_equiv
_atom_site_adp_type
_atom_site_occupancy
_atom_site_site_symmetry_order
_atom_site_calc_flag
_atom_site_refinement_flags_posn
_atom_site_refinement_flags_adp
_atom_site_refinement_flags_occupancy
_atom_site_disorder_assembly
_atom_site_disorder_group
P1 P 0.65391(3) 0.52942(3) 0.34225(3) 0.01907(11) Uani 1 1 d . . . . .
B1 B 0.75108(13) 0.70759(13) 0.44110(11) 0.0211(4) Uani 1 1 d . . . . .
B2 B 0.77964(13) 0.39828(14) 0.24115(12) 0.0246(4) Uani 1 1 d . . . . .
N1 N 0.77276(9) 0.55827(10) 0.54049(8) 0.0251(3) Uani 1 1 d . . . . .
N2 N 0.71859(10) 0.26264(11) 0.33092(9) 0.0301(4) Uani 1 1 d . . . . .
C1 C 0.56066(11) 0.45055(11) 0.34560(10) 0.0207(4) Uani 1 1 d . . . . .
C2 C 0.53316(12) 0.43546(12) 0.41780(10) 0.0249(4) Uani 1 1 d . . . . .
H2 H 0.5638 0.4640 0.4623 0.030 Uiso 1 1 calc R U . . .
C3 C 0.46232(12) 0.37993(12) 0.42583(11) 0.0300(4) Uani 1 1 d . . . . .
H3 H 0.4448 0.3706 0.4755 0.036 Uiso 1 1 calc R U . . .
C4 C 0.41693(13) 0.33787(13) 0.36162(12) 0.0340(5) Uani 1 1 d . . . . .
H4 H 0.3676 0.3006 0.3668 0.041 Uiso 1 1 calc R U . . .
C5 C 0.44396(12) 0.35064(13) 0.28995(12) 0.0331(5) Uani 1 1 d . . . . .
H5 H 0.4136 0.3212 0.2458 0.040 Uiso 1 1 calc R U . . .
C6 C 0.51516(12) 0.40616(12) 0.28173(10) 0.0266(4) Uani 1 1 d . . . . .
H6 H 0.5331 0.4140 0.2320 0.032 Uiso 1 1 calc R U . . .
C21 C 0.60031(10) 0.63990(11) 0.36616(9) 0.0184(4) Uani 1 1 d . . . . .
C22 C 0.64751(11) 0.71054(11) 0.40975(9) 0.0184(4) Uani 1 1 d . . . . .
C23 C 0.59857(11) 0.78659(12) 0.42995(10) 0.0235(4) Uani 1 1 d . . . . .
H23 H 0.6278 0.8345 0.4605 0.028 Uiso 1 1 calc R U . . .
C24 C 0.51046(12) 0.79594(12) 0.40812(10) 0.0261(4) Uani 1 1 d . . . . .
H24 H 0.4808 0.8496 0.4226 0.031 Uiso 1 1 calc R U . . .
C25 C 0.46593(11) 0.72679(12) 0.36520(10) 0.0260(4) Uani 1 1 d . . . . .
H25 H 0.4055 0.7324 0.3492 0.031 Uiso 1 1 calc R U . . .
C26 C 0.51071(11) 0.64901(12) 0.34578(10) 0.0219(4) Uani 1 1 d . . . . .
H26 H 0.4797 0.6003 0.3178 0.026 Uiso 1 1 calc R U . . .
C31 C 0.65512(11) 0.53327(11) 0.23593(10) 0.0204(4) Uani 1 1 d . . . . .
C32 C 0.70192(10) 0.46510(11) 0.19919(10) 0.0201(4) Uani 1 1 d . . . . .
C33 C 0.68069(11) 0.45873(12) 0.11867(10) 0.0245(4) Uani 1 1 d . . . . .
H33 H 0.7068 0.4106 0.0924 0.029 Uiso 1 1 calc R U . . .
C34 C 0.62412(12) 0.51808(13) 0.07529(10) 0.0271(4) Uani 1 1 d . . . . .
H34 H 0.6116 0.5099 0.0209 0.033 Uiso 1 1 calc R U . . .
C35 C 0.58605(12) 0.58925(13) 0.11155(10) 0.0293(4) Uani 1 1 d . . . . .
H35 H 0.5502 0.6333 0.0822 0.035 Uiso 1 1 calc R U . . .
C36 C 0.60085(11) 0.59562(12) 0.19135(10) 0.0256(4) Uani 1 1 d . . . . .
H36 H 0.5734 0.6437 0.2166 0.031 Uiso 1 1 calc R U . . .
C41 C 0.81714(11) 0.69631(12) 0.37613(10) 0.0245(4) Uani 1 1 d . . . . .
H41 H 0.7972 0.6424 0.3423 0.029 Uiso 1 1 calc R U . . .
C42 C 0.81037(13) 0.78454(14) 0.32583(11) 0.0354(5) Uani 1 1 d . . . . .
H42A H 0.8492 0.7777 0.2854 0.043 Uiso 1 1 calc R U . . .
H42B H 0.7503 0.7898 0.2994 0.043 Uiso 1 1 calc R U . . .
C43 C 0.83357(15) 0.87445(14) 0.37038(13) 0.0442(6) Uani 1 1 d . . . . .
H43A H 0.8151 0.9277 0.3363 0.053 Uiso 1 1 calc R U . . .
H43B H 0.8974 0.8778 0.3830 0.053 Uiso 1 1 calc R U . . .
C44 C 0.79267(13) 0.88425(13) 0.44529(12) 0.0343(5) Uani 1 1 d . . . . .
H44A H 0.7325 0.9066 0.4318 0.041 Uiso 1 1 calc R U . . .
H44B H 0.8248 0.9328 0.4774 0.041 Uiso 1 1 calc R U . . .
C45 C 0.79038(12) 0.79587(12) 0.49490(11) 0.0263(4) Uani 1 1 d . . . . .
H45 H 0.7516 0.8075 0.5354 0.032 Uiso 1 1 calc R U . . .
C46 C 0.88150(12) 0.77124(14) 0.53553(12) 0.0355(5) Uani 1 1 d . . . . .
H46A H 0.9053 0.8259 0.5655 0.043 Uiso 1 1 calc R U . . .
H46B H 0.8760 0.7202 0.5727 0.043 Uiso 1 1 calc R U . . .
C47 C 0.94597(12) 0.74162(15) 0.48091(13) 0.0392(5) Uani 1 1 d . . . . .
H47A H 0.9956 0.7106 0.5118 0.047 Uiso 1 1 calc R U . . .
H47B H 0.9684 0.7982 0.4579 0.047 Uiso 1 1 calc R U . . .
C48 C 0.90985(12) 0.67593(14) 0.41473(12) 0.0328(5) Uani 1 1 d . . . . .
H48A H 0.9492 0.6781 0.3744 0.039 Uiso 1 1 calc R U . . .
H48B H 0.9113 0.6117 0.4353 0.039 Uiso 1 1 calc R U . . .
C51 C 0.85715(11) 0.45151(12) 0.29770(10) 0.0267(4) Uani 1 1 d . . . . .
H51 H 0.8295 0.4889 0.3362 0.032 Uiso 1 1 calc R U . . .
C52 C 0.90264(12) 0.51932(14) 0.24781(12) 0.0356(5) Uani 1 1 d . . . . .
H52A H 0.8598 0.5658 0.2252 0.043 Uiso 1 1 calc R U . . .
H52B H 0.9482 0.5530 0.2818 0.043 Uiso 1 1 calc R U . . .
C53 C 0.94415(13) 0.47382(16) 0.18207(12) 0.0428(5) Uani 1 1 d . . . . .
H53A H 0.9977 0.4413 0.2042 0.051 Uiso 1 1 calc R U . . .
H53B H 0.9608 0.5229 0.1470 0.051 Uiso 1 1 calc R U . . .
C54 C 0.88418(13) 0.40437(15) 0.13495(12) 0.0395(5) Uani 1 1 d . . . . .
H54A H 0.9196 0.3665 0.1034 0.047 Uiso 1 1 calc R U . . .
H54B H 0.8421 0.4398 0.0988 0.047 Uiso 1 1 calc R U . . .
C55 C 0.83309(12) 0.33785(14) 0.18194(11) 0.0309(4) Uani 1 1 d . . . . .
H55 H 0.7899 0.3037 0.1449 0.037 Uiso 1 1 calc R U . . .
C56 C 0.89278(13) 0.26572(15) 0.22725(12) 0.0395(5) Uani 1 1 d . . . . .
H56A H 0.8561 0.2184 0.2485 0.047 Uiso 1 1 calc R U . . .
H56B H 0.9266 0.2338 0.1906 0.047 Uiso 1 1 calc R U . . .
C57 C 0.95629(13) 0.30526(15) 0.29404(12) 0.0409(5) Uani 1 1 d . . . . .
H57A H 1.0068 0.3316 0.2723 0.049 Uiso 1 1 calc R U . . .
H57B H 0.9777 0.2535 0.3288 0.049 Uiso 1 1 calc R U . . .
C58 C 0.91849(12) 0.38069(14) 0.34257(11) 0.0332(5) Uani 1 1 d . . . . .
H58A H 0.9673 0.4152 0.3716 0.040 Uiso 1 1 calc R U . . .
H58B H 0.8867 0.3496 0.3810 0.040 Uiso 1 1 calc R U . . .
C61 C 0.76231(11) 0.61851(12) 0.49710(10) 0.0220(4) Uani 1 1 d . . . . .
C62 C 0.79463(12) 0.47838(12) 0.59131(10) 0.0275(4) Uani 1 1 d . . . . .
C63 C 0.85676(18) 0.41930(17) 0.55208(15) 0.0657(8) Uani 1 1 d . . . . .
H63A H 0.8286 0.3997 0.5011 0.099 Uiso 1 1 calc R U . . .
H63B H 0.8732 0.3644 0.5838 0.099 Uiso 1 1 calc R U . . .
H63C H 0.9087 0.4556 0.5459 0.099 Uiso 1 1 calc R U . . .
C64 C 0.71163(14) 0.42726(16) 0.60048(15) 0.0516(6) Uani 1 1 d . . . . .
H64A H 0.6841 0.4065 0.5496 0.077 Uiso 1 1 calc R U . . .
H64B H 0.6722 0.4689 0.6235 0.077 Uiso 1 1 calc R U . . .
H64C H 0.7248 0.3733 0.6342 0.077 Uiso 1 1 calc R U . . .
C65 C 0.83666(17) 0.51593(17) 0.66784(13) 0.0554(7) Uani 1 1 d . . . . .
H65A H 0.8872 0.5534 0.6596 0.083 Uiso 1 1 calc R U . . .
H65B H 0.8551 0.4641 0.7026 0.083 Uiso 1 1 calc R U . . .
H65C H 0.7950 0.5546 0.6910 0.083 Uiso 1 1 calc R U . . .
C66 C 0.73928(11) 0.32247(13) 0.29347(11) 0.0264(4) Uani 1 1 d . . . . .
C67 C 0.70286(13) 0.18333(13) 0.38017(11) 0.0312(4) Uani 1 1 d . . . . .
C68 C 0.79002(15) 0.15441(17) 0.42261(15) 0.0592(7) Uani 1 1 d . . . . .
H68A H 0.8295 0.1389 0.3849 0.089 Uiso 1 1 calc R U . . .
H68B H 0.7824 0.1000 0.4549 0.089 Uiso 1 1 calc R U . . .
H68C H 0.8144 0.2057 0.4554 0.089 Uiso 1 1 calc R U . . .
C69 C 0.66335(19) 0.10688(16) 0.32767(14) 0.0611(7) Uani 1 1 d . . . . .
H69A H 0.6091 0.1290 0.2986 0.092 Uiso 1 1 calc R U . . .
H69B H 0.6514 0.0529 0.3589 0.092 Uiso 1 1 calc R U . . .
H69C H 0.7039 0.0892 0.2915 0.092 Uiso 1 1 calc R U . . .
C70 C 0.64145(18) 0.21472(17) 0.43537(15) 0.0601(7) Uani 1 1 d . . . . .
H70A H 0.5884 0.2391 0.4059 0.090 Uiso 1 1 calc R U . . .
H70B H 0.6691 0.2635 0.4692 0.090 Uiso 1 1 calc R U . . .
H70C H 0.6270 0.1619 0.4669 0.090 Uiso 1 1 calc R U . . .

loop_
_atom_site_aniso_label
_atom_site_aniso_U_11
_atom_site_aniso_U_22
_atom_site_aniso_U_33
_atom_site_aniso_U_23
_atom_site_aniso_U_13
_atom_site_aniso_U_12
P1 0.0191(2) 0.0200(2) 0.0183(2) -0.00096(18) 0.00296(17) 0.00135(18)
B1 0.0229(10) 0.0181(10) 0.0225(10) 0.0025(8) 0.0029(8) 0.0002(8)
B2 0.0240(11) 0.0276(11) 0.0226(11) -0.0021(9) 0.0045(9) 0.0027(9)
N1 0.0271(8) 0.0254(8) 0.0222(8) 0.0015(7) 0.0014(7) -0.0002(7)
N2 0.0287(9) 0.0292(9) 0.0317(9) 0.0048(7) 0.0010(7) 0.0041(7)
C1 0.0216(9) 0.0192(9) 0.0217(9) 0.0011(7) 0.0041(7) 0.0028(7)
C2 0.0300(10) 0.0237(9) 0.0214(9) 0.0010(7) 0.0047(8) 0.0017(8)
C3 0.0361(11) 0.0271(10) 0.0300(11) 0.0039(8) 0.0165(9) 0.0031(8)
C4 0.0321(11) 0.0238(10) 0.0494(13) -0.0019(9) 0.0179(10) -0.0068(8)
C5 0.0334(11) 0.0322(11) 0.0341(11) -0.0090(9) 0.0059(9) -0.0091(9)
C6 0.0310(10) 0.0265(10) 0.0231(10) -0.0042(8) 0.0072(8) -0.0050(8)
C21 0.0195(9) 0.0215(9) 0.0153(8) 0.0022(7) 0.0068(7) 0.0027(7)
C22 0.0217(9) 0.0202(9) 0.0144(8) 0.0027(7) 0.0062(7) 0.0004(7)
C23 0.0270(10) 0.0229(9) 0.0211(9) -0.0018(7) 0.0051(8) 0.0013(7)
C24 0.0299(10) 0.0252(9) 0.0250(10) 0.0018(8) 0.0106(8) 0.0094(8)
C25 0.0187(9) 0.0331(10) 0.0263(10) 0.0053(8) 0.0036(8) 0.0063(8)
C26 0.0203(9) 0.0250(9) 0.0202(9) 0.0007(7) 0.0020(7) -0.0007(7)
C31 0.0195(9) 0.0217(9) 0.0204(9) -0.0004(7) 0.0037(7) -0.0041(7)
C32 0.0190(9) 0.0218(9) 0.0201(9) -0.0009(7) 0.0047(7) -0.0038(7)
C33 0.0263(10) 0.0245(9) 0.0235(10) -0.0027(8) 0.0069(8) -0.0005(8)
C34 0.0316(10) 0.0318(10) 0.0180(9) 0.0019(8) 0.0037(8) -0.0024(8)
C35 0.0328(11) 0.0302(10) 0.0246(10) 0.0089(8) 0.0030(8) 0.0045(8)
C36 0.0291(10) 0.0241(9) 0.0251(10) 0.0028(8) 0.0096(8) 0.0048(8)
C41 0.0201(9) 0.0266(10) 0.0270(10) -0.0004(8) 0.0040(7) -0.0003(7)
C42 0.0344(11) 0.0435(12) 0.0300(11) 0.0096(9) 0.0103(9) 0.0001(9)
C43 0.0485(13) 0.0345(12) 0.0512(14) 0.0150(10) 0.0126(11) -0.0042(10)
C44 0.0362(11) 0.0218(10) 0.0448(12) 0.0005(9) 0.0049(9) -0.0039(8)
C45 0.0270(10) 0.0243(9) 0.0273(10) -0.0006(8) 0.0024(8) -0.0014(8)
C46 0.0324(11) 0.0340(11) 0.0371(12) -0.0046(9) -0.0069(9) -0.0080(9)
C47 0.0236(10) 0.0414(12) 0.0505(13) 0.0026(10) -0.0033(9) -0.0044(9)
C48 0.0225(10) 0.0356(11) 0.0413(12) 0.0015(9) 0.0077(9) -0.0005(8)
C51 0.0229(9) 0.0319(10) 0.0258(10) -0.0070(8) 0.0052(8) 0.0032(8)
C52 0.0265(10) 0.0404(12) 0.0409(12) -0.0072(10) 0.0075(9) -0.0047(9)
C53 0.0321(11) 0.0577(14) 0.0411(13) -0.0021(11) 0.0139(10) -0.0035(10)
C54 0.0314(11) 0.0599(14) 0.0293(11) -0.0094(10) 0.0120(9) 0.0067(10)
C55 0.0263(10) 0.0381(11) 0.0276(10) -0.0103(9) 0.0008(8) 0.0073(9)
C56 0.0353(12) 0.0413(12) 0.0408(12) -0.0152(10) 0.0008(9) 0.0153(10)
C57 0.0313(11) 0.0478(13) 0.0414(12) -0.0079(10) -0.0033(9) 0.0148(10)
C58 0.0241(10) 0.0441(12) 0.0300(11) -0.0079(9) -0.0017(8) 0.0048(9)
C61 0.0172(9) 0.0256(10) 0.0231(9) -0.0022(8) 0.0024(7) -0.0009(7)
C62 0.0333(10) 0.0247(10) 0.0235(10) 0.0078(8) 0.0002(8) 0.0029(8)
C63 0.085(2) 0.0543(16) 0.0631(17) 0.0214(13) 0.0313(15) 0.0405(15)
C64 0.0415(13) 0.0405(13) 0.0691(17) 0.0248(12) -0.0069(12) -0.0102(10)
C65 0.0703(17) 0.0535(15) 0.0362(13) 0.0120(11) -0.0171(12) -0.0134(13)
C66 0.0221(9) 0.0296(10) 0.0263(10) -0.0044(8) -0.0021(8) 0.0066(8)
C67 0.0370(11) 0.0249(10) 0.0306(11) 0.0066(8) 0.0000(9) 0.0021(8)
C68 0.0484(15) 0.0545(15) 0.0696(18) 0.0283(13) -0.0128(13) 0.0039(12)
C69 0.090(2) 0.0422(14) 0.0461(15) 0.0036(11) -0.0088(14) -0.0172(13)
C70 0.0769(18) 0.0462(14) 0.0633(17) 0.0157(12) 0.0324(14) 0.0112(13)

loop_
_atom_type_symbol
_atom_type_description
_atom_type_scat_dispersion_real
_atom_type_scat_dispersion_imag
_atom_type_scat_source
C C 0.0033 0.0016 'International Tables Vol C Tables 4.2.6.8 and 6.1.1.4'
H H 0.0000 0.0000 'International Tables Vol C Tables 4.2.6.8 and 6.1.1.4'
B B 0.0013 0.0007 'International Tables Vol C Tables 4.2.6.8 and 6.1.1.4'
N N 0.0061 0.0033 'International Tables Vol C Tables 4.2.6.8 and 6.1.1.4'
P P 0.1023 0.0942 'International Tables Vol C Tables 4.2.6.8 and 6.1.1.4'

loop_
_geom_angle_atom_site_label_1
_geom_angle_atom_site_label_2
_geom_angle_atom_site_label_3
_geom_angle
_geom_angle_site_symmetry_1
_geom_angle_site_symmetry_3
_geom_angle_publ_flag
C1 P1 C31 99.09(7) . . ?
C1 P1 C21 98.12(11) . . ?
C31 P1 C21 105.02(8) . . ?
C61 B1 C41 108.22(15) . . ?
C61 B1 C22 104.46(14) . . ?
C41 B1 C22 116.89(16) . . ?
C61 B1 C45 105.43(16) . . ?
C41 B1 C45 104.50(15) . . ?
C22 B1 C45 116.61(15) . . ?
C66 B2 C32 109.44(16) . . ?
C66 B2 C51 106.69(16) . . ?
C32 B2 C51 115.81(16) . . ?
C66 B2 C55 105.19(17) . . ?
C32 B2 C55 115.53(16) . . ?
C51 B2 C55 103.31(16) . . ?
C61 N1 C62 173.40(17) . . ?
C66 N2 C67 173.35(18) . . ?
C6 C1 C2 117.70(17) . . ?
C6 C1 P1 125.18(14) . . ?
C2 C1 P1 117.12(13) . . ?
C3 C2 C1 121.39(17) . . ?
C3 C2 H2 119.3 . . ?
C1 C2 H2 119.3 . . ?
C2 C3 C4 120.13(18) . . ?
C2 C3 H3 119.9 . . ?
C4 C3 H3 119.9 . . ?
C5 C4 C3 119.36(19) . . ?
C5 C4 H4 120.3 . . ?
C3 C4 H4 120.3 . . ?
C4 C5 C6 120.64(18) . . ?
C4 C5 H5 119.7 . . ?
C6 C5 H5 119.7 . . ?
C5 C6 C1 120.77(18) . . ?
C5 C6 H6 119.6 . . ?
C1 C6 H6 119.6 . . ?
C26 C21 C22 119.99(15) . . ?
C26 C21 P1 118.80(13) . . ?
C22 C21 P1 121.01(14) . . ?
C23 C22 C21 115.69(17) . . ?
C23 C22 B1 118.66(15) . . ?
C21 C22 B1 125.57(15) . . ?
C24 C23 C22 123.91(17) . . ?
C24 C23 H23 118.0 . . ?
C22 C23 H23 118.0 . . ?
C25 C24 C23 119.44(17) . . ?
C25 C24 H24 120.3 . . ?
C23 C24 H24 120.3 . . ?
C24 C25 C26 118.93(18) . . ?
C24 C25 H25 120.5 . . ?
C26 C25 H25 120.5 . . ?
C25 C26 C21 122.00(17) . . ?
C25 C26 H26 119.0 . . ?
C21 C26 H26 119.0 . . ?
C36 C31 C32 120.03(17) . . ?
C36 C31 P1 119.43(13) . . ?
C32 C31 P1 119.99(13) . . ?
C33 C32 C31 115.26(16) . . ?
C33 C32 B2 118.23(15) . . ?
C31 C32 B2 126.45(16) . . ?
C34 C33 C32 124.01(17) . . ?
C34 C33 H33 118.0 . . ?
C32 C33 H33 118.0 . . ?
C35 C34 C33 119.39(18) . . ?
C35 C34 H34 120.3 . . ?
C33 C34 H34 120.3 . . ?
C34 C35 C36 118.99(17) . . ?
C34 C35 H35 120.5 . . ?
C36 C35 H35 120.5 . . ?
C35 C36 C31 121.82(17) . . ?
C35 C36 H36 119.1 . . ?
C31 C36 H36 119.1 . . ?
C42 C41 C48 113.46(15) . . ?
C42 C41 B1 108.04(15) . . ?
C48 C41 B1 110.73(17) . . ?
C42 C41 H41 108.2 . . ?
C48 C41 H41 108.2 . . ?
B1 C41 H41 108.2 . . ?
C43 C42 C41 114.52(18) . . ?
C43 C42 H42A 108.6 . . ?
C41 C42 H42A 108.6 . . ?
C43 C42 H42B 108.6 . . ?
C41 C42 H42B 108.6 . . ?
H42A C42 H42B 107.6 . . ?
C42 C43 C44 114.48(17) . . ?
C42 C43 H43A 108.6 . . ?
C44 C43 H43A 108.6 . . ?
C42 C43 H43B 108.6 . . ?
C44 C43 H43B 108.6 . . ?
H43A C43 H43B 107.6 . . ?
C43 C44 C45 116.38(17) . . ?
C43 C44 H44A 108.2 . . ?
C45 C44 H44A 108.2 . . ?
C43 C44 H44B 108.2 . . ?
C45 C44 H44B 108.2 . . ?
H44A C44 H44B 107.3 . . ?
C44 C45 C46 111.19(16) . . ?
C44 C45 B1 110.53(17) . . ?
C46 C45 B1 109.62(15) . . ?
C44 C45 H45 108.5 . . ?
C46 C45 H45 108.5 . . ?
B1 C45 H45 108.5 . . ?
C47 C46 C45 114.57(18) . . ?
C47 C46 H46A 108.6 . . ?
C45 C46 H46A 108.6 . . ?
C47 C46 H46B 108.6 . . ?
C45 C46 H46B 108.6 . . ?
H46A C46 H46B 107.6 . . ?
C46 C47 C48 115.57(17) . . ?
C46 C47 H47A 108.4 . . ?
C48 C47 H47A 108.4 . . ?
C46 C47 H47B 108.4 . . ?
C48 C47 H47B 108.4 . . ?
H47A C47 H47B 107.4 . . ?
C41 C48 C47 116.20(16) . . ?
C41 C48 H48A 108.2 . . ?
C47 C48 H48A 108.2 . . ?
C41 C48 H48B 108.2 . . ?
C47 C48 H48B 108.2 . . ?
H48A C48 H48B 107.4 . . ?
C52 C51 C58 114.03(17) . . ?
C52 C51 B2 108.17(17) . . ?
C58 C51 B2 110.79(16) . . ?
C52 C51 H51 107.9 . . ?
C58 C51 H51 107.9 . . ?
B2 C51 H51 107.9 . . ?
C53 C52 C51 114.80(18) . . ?
C53 C52 H52A 108.6 . . ?
C51 C52 H52A 108.6 . . ?
C53 C52 H52B 108.6 . . ?
C51 C52 H52B 108.6 . . ?
H52A C52 H52B 107.5 . . ?
C52 C53 C54 113.17(17) . . ?
C52 C53 H53A 108.9 . . ?
C54 C53 H53A 108.9 . . ?
C52 C53 H53B 108.9 . . ?
C54 C53 H53B 108.9 . . ?
H53A C53 H53B 107.8 . . ?
C53 C54 C55 116.09(18) . . ?
C53 C54 H54A 108.3 . . ?
C55 C54 H54A 108.3 . . ?
C53 C54 H54B 108.3 . . ?
C55 C54 H54B 108.3 . . ?
H54A C54 H54B 107.4 . . ?
C56 C55 C54 111.83(18) . . ?
C56 C55 B2 110.67(17) . . ?
C54 C55 B2 109.80(17) . . ?
C56 C55 H55 108.1 . . ?
C54 C55 H55 108.1 . . ?
B2 C55 H55 108.1 . . ?
C57 C56 C55 115.18(18) . . ?
C57 C56 H56A 108.5 . . ?
C55 C56 H56A 108.5 . . ?
C57 C56 H56B 108.5 . . ?
C55 C56 H56B 108.5 . . ?
H56A C56 H56B 107.5 . . ?
C56 C57 C58 115.07(17) . . ?
C56 C57 H57A 108.5 . . ?
C58 C57 H57A 108.5 . . ?
C56 C57 H57B 108.5 . . ?
C58 C57 H57B 108.5 . . ?
H57A C57 H57B 107.5 . . ?
C57 C58 C51 116.34(17) . . ?
C57 C58 H58A 108.2 . . ?
C51 C58 H58A 108.2 . . ?
C57 C58 H58B 108.2 . . ?
C51 C58 H58B 108.2 . . ?
H58A C58 H58B 107.4 . . ?
N1 C61 B1 175.91(18) . . ?
N1 C62 C65 107.10(17) . . ?
N1 C62 C64 108.09(16) . . ?
C65 C62 C64 111.13(19) . . ?
N1 C62 C63 106.27(17) . . ?
C65 C62 C63 111.8(2) . . ?
C64 C62 C63 112.2(2) . . ?
C62 C63 H63A 109.5 . . ?
C62 C63 H63B 109.5 . . ?
H63A C63 H63B 109.5 . . ?
C62 C63 H63C 109.5 . . ?
H63A C63 H63C 109.5 . . ?
H63B C63 H63C 109.5 . . ?
C62 C64 H64A 109.5 . . ?
C62 C64 H64B 109.5 . . ?
H64A C64 H64B 109.5 . . ?
C62 C64 H64C 109.5 . . ?
H64A C64 H64C 109.5 . . ?
H64B C64 H64C 109.5 . . ?
C62 C65 H65A 109.5 . . ?
C62 C65 H65B 109.5 . . ?
H65A C65 H65B 109.5 . . ?
C62 C65 H65C 109.5 . . ?
H65A C65 H65C 109.5 . . ?
H65B C65 H65C 109.5 . . ?
N2 C66 B2 172.48(18) . . ?
N2 C67 C70 107.83(17) . . ?
N2 C67 C69 107.34(18) . . ?
C70 C67 C69 111.2(2) . . ?
N2 C67 C68 107.04(17) . . ?
C70 C67 C68 111.8(2) . . ?
C69 C67 C68 111.4(2) . . ?
C67 C68 H68A 109.5 . . ?
C67 C68 H68B 109.5 . . ?
H68A C68 H68B 109.5 . . ?
C67 C68 H68C 109.5 . . ?
H68A C68 H68C 109.5 . . ?
H68B C68 H68C 109.5 . . ?
C67 C69 H69A 109.5 . . ?
C67 C69 H69B 109.5 . . ?
H69A C69 H69B 109.5 . . ?
C67 C69 H69C 109.5 . . ?
H69A C69 H69C 109.5 . . ?
H69B C69 H69C 109.5 . . ?
C67 C70 H70A 109.5 . . ?
C67 C70 H70B 109.5 . . ?
H70A C70 H70B 109.5 . . ?
C67 C70 H70C 109.5 . . ?
H70A C70 H70C 109.5 . . ?
H70B C70 H70C 109.5 . . ?

loop_
_geom_bond_atom_site_label_1
_geom_bond_atom_site_label_2
_geom_bond_distance
_geom_bond_site_symmetry_2
_geom_bond_publ_flag
P1 C1 1.849(2) . ?
P1 C31 1.856(3) . ?
P1 C21 1.867(2) . ?
B1 C61 1.607(3) . ?
B1 C41 1.631(3) . ?
B1 C22 1.634(3) . ?
B1 C45 1.649(3) . ?
B2 C66 1.601(3) . ?
B2 C32 1.642(3) . ?
B2 C51 1.646(3) . ?
B2 C55 1.653(3) . ?
N1 C61 1.148(2) . ?
N1 C62 1.465(2) . ?
N2 C66 1.151(2) . ?
N2 C67 1.467(3) . ?
C1 C6 1.395(3) . ?
C1 C2 1.397(3) . ?
C2 C3 1.383(3) . ?
C2 H2 0.9500 . ?
C3 C4 1.384(3) . ?
C3 H3 0.9500 . ?
C4 C5 1.380(3) . ?
C4 H4 0.9500 . ?
C5 C6 1.388(3) . ?
C5 H5 0.9500 . ?
C6 H6 0.9500 . ?
C21 C26 1.400(3) . ?
C21 C22 1.417(2) . ?
C22 C23 1.404(3) . ?
C23 C24 1.381(3) . ?
C23 H23 0.9500 . ?
C24 C25 1.377(3) . ?
C24 H24 0.9500 . ?
C25 C26 1.383(3) . ?
C25 H25 0.9500 . ?
C26 H26 0.9500 . ?
C31 C36 1.398(3) . ?
C31 C32 1.422(2) . ?
C32 C33 1.403(3) . ?
C33 C34 1.380(3) . ?
C33 H33 0.9500 . ?
C34 C35 1.377(3) . ?
C34 H34 0.9500 . ?
C35 C36 1.383(3) . ?
C35 H35 0.9500 . ?
C36 H36 0.9500 . ?
C41 C42 1.539(3) . ?
C41 C48 1.540(3) . ?
C41 H41 1.0000 . ?
C42 C43 1.528(3) . ?
C42 H42A 0.9900 . ?
C42 H42B 0.9900 . ?
C43 C44 1.530(3) . ?
C43 H43A 0.9900 . ?
C43 H43B 0.9900 . ?
C44 C45 1.541(3) . ?
C44 H44A 0.9900 . ?
C44 H44B 0.9900 . ?
C45 C46 1.543(3) . ?
C45 H45 1.0000 . ?
C46 C47 1.529(3) . ?
C46 H46A 0.9900 . ?
C46 H46B 0.9900 . ?
C47 C48 1.541(3) . ?
C47 H47A 0.9900 . ?
C47 H47B 0.9900 . ?
C48 H48A 0.9900 . ?
C48 H48B 0.9900 . ?
C51 C52 1.538(3) . ?
C51 C58 1.540(3) . ?
C51 H51 1.0000 . ?
C52 C53 1.532(3) . ?
C52 H52A 0.9900 . ?
C52 H52B 0.9900 . ?
C53 C54 1.532(3) . ?
C53 H53A 0.9900 . ?
C53 H53B 0.9900 . ?
C54 C55 1.545(3) . ?
C54 H54A 0.9900 . ?
C54 H54B 0.9900 . ?
C55 C56 1.541(3) . ?
C55 H55 1.0000 . ?
C56 C57 1.536(3) . ?
C56 H56A 0.9900 . ?
C56 H56B 0.9900 . ?
C57 C58 1.539(3) . ?
C57 H57A 0.9900 . ?
C57 H57B 0.9900 . ?
C58 H58A 0.9900 . ?
C58 H58B 0.9900 . ?
C62 C65 1.508(3) . ?
C62 C64 1.512(3) . ?
C62 C63 1.515(3) . ?
C63 H63A 0.9800 . ?
C63 H63B 0.9800 . ?
C63 H63C 0.9800 . ?
C64 H64A 0.9800 . ?
C64 H64B 0.9800 . ?
C64 H64C 0.9800 . ?
C65 H65A 0.9800 . ?
C65 H65B 0.9800 . ?
C65 H65C 0.9800 . ?
C67 C70 1.509(3) . ?
C67 C69 1.511(3) . ?
C67 C68 1.517(3) . ?
C68 H68A 0.9800 . ?
C68 H68B 0.9800 . ?
C68 H68C 0.9800 . ?
C69 H69A 0.9800 . ?
C69 H69B 0.9800 . ?
C69 H69C 0.9800 . ?
C70 H70A 0.9800 . ?
C70 H70B 0.9800 . ?
C70 H70C 0.9800 . ?
